data_4063939
loop_
_publ_author_name
'Man, Wing Y.'
'Xia, Jian-Long'
'Brown, Neil J.'
'Farmer, Julian D.'
'Yufit, Dmitry S.'
'Howard, Judith A. K.'
'Liu, Sheng Hua'
'Low, Paul J.'

_publ_section_title
;
 Spectroscopic and Computational Studies of the Ligand Redox Non-Innocence
 in Mono- and Binuclear Ruthenium Vinyl Complexes
;
_journal_issue 7
_journal_name_full Organometallics
_journal_page_first 1852
_journal_paper_doi 10.1021/om1010534
_journal_volume 30
_journal_year 2011
_chemical_formula_moiety 'C19 H36 Cl O P3 Ru'
_chemical_formula_sum 'C19 H36 Cl O P3 Ru'
_chemical_formula_weight 509.91
_chemical_name_systematic
; 
 ? 
;
_space_group_IT_number 14
_symmetry_cell_setting monoclinic
_symmetry_Int_Tables_number 14
_symmetry_space_group_name_Hall '-P 2yn'
_symmetry_space_group_name_H-M 'P 1 21/n 1'
_atom_sites_solution_hydrogens geom
_atom_sites_solution_primary direct
_atom_sites_solution_secondary difmap
_audit_creation_method SHELXL-97
_cell_angle_alpha 90.00
_cell_angle_beta 111.26(1)
_cell_angle_gamma 90.00
_cell_formula_units_Z 4
_cell_length_a 14.3554(5)
_cell_length_b 12.3124(4)
_cell_length_c 14.8419(5)
_cell_measurement_reflns_used 7429
_cell_measurement_temperature 120.0(2)
_cell_measurement_theta_max 32.50
_cell_measurement_theta_min 2.21
_cell_volume 2444.8(2)
_computing_cell_refinement 'SAINT Ver. 6.45  (Bruker-AXS, 2003)'
_computing_data_collection 'SMART Ver. 5.630 (Bruker-AXS, 2003)'
_computing_data_reduction 'SAINT Ver. 6.45'
_computing_molecular_graphics 'SHELXTL Ver. 6.14'
_computing_publication_material 'SHELXTL Ver. 6.14'
_computing_structure_refinement 'SHELXTL Ver. 6.14'
_computing_structure_solution 'SHELXTL Ver. 6.14 (Bruker-AXS, 2003)'
_diffrn_ambient_temperature 120.0(2)
_diffrn_measured_fraction_theta_full 0.999
_diffrn_measured_fraction_theta_max 0.999
_diffrn_measurement_device_type 'Bruker SMART CCD 6000'
_diffrn_measurement_method '0.30\% \w scans'
_diffrn_radiation_monochromator graphite
_diffrn_radiation_source 'fine-focus sealed tube'
_diffrn_radiation_type Mo-K\a
_diffrn_radiation_wavelength 0.71073
_diffrn_reflns_av_R_equivalents 0.0276
_diffrn_reflns_av_sigmaI/netI 0.0219
_diffrn_reflns_limit_h_max 20
_diffrn_reflns_limit_h_min -20
_diffrn_reflns_limit_k_max 17
_diffrn_reflns_limit_k_min -17
_diffrn_reflns_limit_l_max 20
_diffrn_reflns_limit_l_min -20
_diffrn_reflns_number 32201
_diffrn_reflns_theta_full 30.00
_diffrn_reflns_theta_max 30.00
_diffrn_reflns_theta_min 1.69
_diffrn_standards_number 0
_exptl_absorpt_coefficient_mu 0.953
_exptl_absorpt_correction_T_max 0.8323
_exptl_absorpt_correction_T_min 0.6372
_exptl_absorpt_correction_type multi-scan
_exptl_absorpt_process_details
;
SADABS  (Bruker-AXS, 2003)
;
_exptl_crystal_colour colorless
_exptl_crystal_density_diffrn 1.385
_exptl_crystal_density_method 'not measured'
_exptl_crystal_description block
_exptl_crystal_F_000 1056
_exptl_crystal_size_max 0.52
_exptl_crystal_size_mid 0.36
_exptl_crystal_size_min 0.20
_refine_diff_density_max 1.780
_refine_diff_density_min -0.799
_refine_diff_density_rms 0.092
_refine_ls_extinction_method none
_refine_ls_goodness_of_fit_ref 1.070
_refine_ls_hydrogen_treatment constr
_refine_ls_matrix_type full
_refine_ls_number_parameters 226
_refine_ls_number_reflns 7117
_refine_ls_number_restraints 0
_refine_ls_restrained_S_all 1.070
_refine_ls_R_factor_all 0.0384
_refine_ls_R_factor_gt 0.0352
_refine_ls_shift/su_max 0.000
_refine_ls_shift/su_mean 0.000
_refine_ls_structure_factor_coef Fsqd
_refine_ls_weighting_details 'calc w=1/[\s^2^(Fo^2^)+(0.0400P)^2^+4.0000P] where P=(Fo^2^+2Fc^2^)/3'
_refine_ls_weighting_scheme calc
_refine_ls_wR_factor_gt 0.0913
_refine_ls_wR_factor_ref 0.0933
_reflns_number_gt 6539
_reflns_number_total 7117
_reflns_threshold_expression I>2\s(I)
_cod_data_source_file om1010534_si_002.cif
_cod_data_source_block 1_s124
_cod_depositor_comments
;
The following automatic conversions were performed:

'_symmetry_cell_setting' value 'Monoclinic' changed to 'monoclinic'
according to /home/saulius/struct/CIF-dictionaries/cif_core.dic
dictionary named 'cif_core.dic' version 2.4.1 from 2010-06-29.

Automatic conversion script
Id: cif_fix_values 1715 2011-07-08 13:25:40Z adriana 
;
_cod_original_cell_volume 2444.7(1)
_cod_original_sg_symbol_Hall '-P 2yn      '
_cod_original_sg_symbol_H-M 'P 1 21/n 1  '
_cod_database_code 4063939

loop_
_symmetry_equiv_pos_as_xyz
'x, y, z'
'-x+1/2, y+1/2, -z+1/2'
'-x, -y, -z'
'x-1/2, -y-1/2, z-1/2'

loop_
_atom_site_label
_atom_site_type_symbol
_atom_site_fract_x
_atom_site_fract_y
_atom_site_fract_z
_atom_site_U_iso_or_equiv
_atom_site_adp_type
_atom_site_occupancy
_atom_site_symmetry_multiplicity
_atom_site_calc_flag
_atom_site_refinement_flags
Ru1 Ru 0.383983(12) 0.783914(14) 0.157327(11) 0.01854(6) Uani 1 1 d .
Cl1 Cl 0.21506(5) 0.70522(6) 0.12913(5) 0.03672(14) Uani 1 1 d .
P1 P 0.36501(5) 0.70638(5) 0.00602(4) 0.02535(12) Uani 1 1 d .
P2 P 0.31494(4) 0.95572(5) 0.09031(4) 0.02219(11) Uani 1 1 d .
P3 P 0.39689(5) 0.82430(5) 0.31698(4) 0.02556(12) Uani 1 1 d .
O1 O 0.57374(18) 0.87794(15) 0.18749(13) 0.0346(4) Uani 1 1 d .
C1 C 0.4448(2) 0.6320(2) 0.21022(17) 0.0307(5) Uani 1 1 d .
H1A H 0.3973 0.5834 0.2187 0.037 Uiso 1 1 calc R
C2 C 0.5342(2) 0.5893(2) 0.23417(19) 0.0314(5) Uani 1 1 d .
H2A H 0.5854 0.6354 0.2296 0.038 Uiso 1 1 calc R
C3 C 0.5639(2) 0.4763(2) 0.26777(17) 0.0320(5) Uani 1 1 d .
C4 C 0.5008(2) 0.4038(3) 0.2906(2) 0.0374(6) Uani 1 1 d .
H4A H 0.4358 0.4269 0.2848 0.045 Uiso 1 1 calc R
C5 C 0.5317(2) 0.2969(2) 0.3220(2) 0.0353(6) Uani 1 1 d .
H5A H 0.4875 0.2485 0.3364 0.042 Uiso 1 1 calc R
C6 C 0.6280(2) 0.2629(2) 0.33179(18) 0.0301(5) Uani 1 1 d .
C7 C 0.6887(2) 0.3368(2) 0.31001(18) 0.0318(5) Uani 1 1 d .
H7A H 0.7544 0.3153 0.3166 0.038 Uiso 1 1 calc R
C8 C 0.6580(2) 0.4402(2) 0.27927(18) 0.0339(5) Uani 1 1 d .
H8A H 0.7030 0.4881 0.2655 0.041 Uiso 1 1 calc R
C9 C 0.6618(3) 0.1482(3) 0.3635(3) 0.0517(8) Uani 1 1 d .
H9A H 0.7304 0.1382 0.3660 0.078 Uiso 1 1 calc R
H9B H 0.6175 0.0966 0.3174 0.078 Uiso 1 1 calc R
H9C H 0.6594 0.1353 0.4278 0.078 Uiso 1 1 calc R
C10 C 0.5107(3) 0.8421(2) 0.17821(17) 0.0370(6) Uani 1 1 d .
C11 C 0.4669(2) 0.7263(3) -0.0374(2) 0.0373(6) Uani 1 1 d .
H11A H 0.4506 0.6907 -0.1003 0.056 Uiso 1 1 calc R
H11B H 0.5283 0.6947 0.0088 0.056 Uiso 1 1 calc R
H11C H 0.4768 0.8042 -0.0442 0.056 Uiso 1 1 calc R
C12 C 0.3507(3) 0.5594(2) -0.0005(2) 0.0514(9) Uani 1 1 d .
H12A H 0.3433 0.5345 -0.0654 0.077 Uiso 1 1 calc R
H12B H 0.2912 0.5391 0.0132 0.077 Uiso 1 1 calc R
H12C H 0.4099 0.5255 0.0472 0.077 Uiso 1 1 calc R
C13 C 0.2542(2) 0.7445(3) -0.09697(19) 0.0404(6) Uani 1 1 d .
H13A H 0.2549 0.7073 -0.1551 0.061 Uiso 1 1 calc R
H13B H 0.2539 0.8232 -0.1067 0.061 Uiso 1 1 calc R
H13C H 0.1941 0.7234 -0.0845 0.061 Uiso 1 1 calc R
C14 C 0.3652(2) 1.0078(2) 0.00197(19) 0.0326(5) Uani 1 1 d .
H14A H 0.3342 1.0779 -0.0227 0.049 Uiso 1 1 calc R
H14B H 0.3507 0.9562 -0.0517 0.049 Uiso 1 1 calc R
H14C H 0.4377 1.0171 0.0329 0.049 Uiso 1 1 calc R
C15 C 0.18060(18) 0.9672(2) 0.02792(18) 0.0298(5) Uani 1 1 d .
H15A H 0.1637 1.0418 0.0047 0.045 Uiso 1 1 calc R
H15B H 0.1467 0.9489 0.0725 0.045 Uiso 1 1 calc R
H15C H 0.1589 0.9171 -0.0271 0.045 Uiso 1 1 calc R
C16 C 0.3439(2) 1.0748(2) 0.1692(2) 0.0354(6) Uani 1 1 d .
H16A H 0.3107 1.1387 0.1320 0.053 Uiso 1 1 calc R
H16B H 0.4163 1.0865 0.1952 0.053 Uiso 1 1 calc R
H16C H 0.3202 1.0629 0.2225 0.053 Uiso 1 1 calc R
C17 C 0.4256(3) 0.7085(3) 0.3981(2) 0.0414(7) Uani 1 1 d .
H17A H 0.4295 0.7320 0.4624 0.062 Uiso 1 1 calc R
H17B H 0.4899 0.6773 0.4023 0.062 Uiso 1 1 calc R
H17C H 0.3730 0.6537 0.3732 0.062 Uiso 1 1 calc R
C18 C 0.4918(2) 0.9210(3) 0.3851(2) 0.0417(7) Uani 1 1 d .
H18A H 0.4891 0.9303 0.4497 0.063 Uiso 1 1 calc R
H18B H 0.4796 0.9910 0.3514 0.063 Uiso 1 1 calc R
H18C H 0.5579 0.8939 0.3910 0.063 Uiso 1 1 calc R
C19 C 0.2847(2) 0.8758(3) 0.3329(2) 0.0395(6) Uani 1 1 d .
H19A H 0.2989 0.8894 0.4017 0.059 Uiso 1 1 calc R
H19B H 0.2310 0.8220 0.3089 0.059 Uiso 1 1 calc R
H19C H 0.2638 0.9436 0.2966 0.059 Uiso 1 1 calc R

loop_
_atom_site_aniso_label
_atom_site_aniso_U_11
_atom_site_aniso_U_22
_atom_site_aniso_U_33
_atom_site_aniso_U_23
_atom_site_aniso_U_13
_atom_site_aniso_U_12
Ru1 0.01988(9) 0.01886(9) 0.01723(8) -0.00138(5) 0.00713(6) -0.00070(6)
Cl1 0.0340(3) 0.0414(3) 0.0354(3) 0.0012(3) 0.0133(3) -0.0031(3)
P1 0.0306(3) 0.0249(3) 0.0209(3) -0.0058(2) 0.0097(2) -0.0041(2)
P2 0.0230(3) 0.0226(3) 0.0204(2) 0.00096(19) 0.0072(2) 0.0014(2)
P3 0.0303(3) 0.0286(3) 0.0188(2) -0.0007(2) 0.0102(2) 0.0046(2)
O1 0.0582(13) 0.0243(9) 0.0279(9) 0.0007(7) 0.0234(9) -0.0043(9)
C1 0.0429(14) 0.0262(11) 0.0246(10) -0.0001(9) 0.0141(10) 0.0050(10)
C2 0.0346(13) 0.0272(11) 0.0330(12) -0.0020(9) 0.0129(10) -0.0020(10)
C3 0.0415(14) 0.0275(12) 0.0229(10) -0.0045(9) 0.0066(10) 0.0007(10)
C4 0.0257(11) 0.0481(16) 0.0344(13) -0.0099(11) 0.0061(10) 0.0089(11)
C5 0.0337(13) 0.0377(14) 0.0360(13) -0.0065(11) 0.0142(11) -0.0087(11)
C6 0.0361(13) 0.0254(11) 0.0267(11) -0.0007(9) 0.0089(10) 0.0034(9)
C7 0.0301(12) 0.0384(13) 0.0273(11) -0.0069(10) 0.0106(9) -0.0015(10)
C8 0.0457(15) 0.0310(12) 0.0250(11) -0.0040(9) 0.0130(10) -0.0057(11)
C9 0.062(2) 0.0323(15) 0.0555(19) 0.0074(14) 0.0155(16) 0.0134(14)
C10 0.0546(18) 0.0342(14) 0.0180(10) 0.0005(9) 0.0083(11) 0.0204(13)
C11 0.0340(13) 0.0480(16) 0.0349(13) -0.0148(11) 0.0186(11) -0.0043(11)
C12 0.091(3) 0.0292(14) 0.0365(15) -0.0134(11) 0.0253(16) -0.0161(15)
C13 0.0340(13) 0.0566(18) 0.0259(12) -0.0137(12) 0.0051(10) -0.0022(13)
C14 0.0330(12) 0.0342(13) 0.0336(12) 0.0099(10) 0.0156(10) 0.0016(10)
C15 0.0228(10) 0.0365(13) 0.0297(11) 0.0013(9) 0.0092(9) 0.0042(9)
C16 0.0425(14) 0.0247(11) 0.0333(12) -0.0030(9) 0.0071(11) 0.0023(10)
C17 0.0555(18) 0.0464(16) 0.0265(12) 0.0110(11) 0.0197(12) 0.0142(13)
C18 0.0480(16) 0.0474(16) 0.0261(12) -0.0130(11) 0.0092(11) -0.0040(13)
C19 0.0450(15) 0.0456(16) 0.0372(13) 0.0022(12) 0.0260(12) 0.0121(13)

loop_
_atom_type_symbol
_atom_type_description
_atom_type_scat_dispersion_real
_atom_type_scat_dispersion_imag
_atom_type_scat_source
C C 0.0033 0.0016 'International Tables Vol C Tables 4.2.6.8 and 6.1.1.4'
H H 0.0000 0.0000 'International Tables Vol C Tables 4.2.6.8 and 6.1.1.4'
O O 0.0106 0.0060 'International Tables Vol C Tables 4.2.6.8 and 6.1.1.4'
P P 0.1023 0.0942 'International Tables Vol C Tables 4.2.6.8 and 6.1.1.4'
Cl Cl 0.1484 0.1585 'International Tables Vol C Tables 4.2.6.8 and 6.1.1.4'
Ru Ru -1.2594 0.8363 'International Tables Vol C Tables 4.2.6.8 and 6.1.1.4'

loop_
_geom_angle_atom_site_label_1
_geom_angle_atom_site_label_2
_geom_angle_atom_site_label_3
_geom_angle
_geom_angle_publ_flag
C10 Ru1 C1 91.84(11) yes
C10 Ru1 P3 92.02(8) yes
C1 Ru1 P3 86.64(7) yes
C10 Ru1 P1 94.71(8) yes
C1 Ru1 P1 83.35(7) yes
P3 Ru1 P1 168.10(2) yes
C10 Ru1 P2 87.79(8) yes
C1 Ru1 P2 177.55(7) yes
P3 Ru1 P2 95.79(2) yes
P1 Ru1 P2 94.27(2) yes
C10 Ru1 Cl1 179.69(8) yes
C1 Ru1 Cl1 87.92(8) yes
P3 Ru1 Cl1 88.16(2) yes
P1 Ru1 Cl1 85.06(2) yes
P2 Ru1 Cl1 92.44(2) yes
C11 P1 C12 101.84(16) yes
C11 P1 C13 103.78(14) yes
C12 P1 C13 99.44(17) yes
C11 P1 Ru1 116.91(9) yes
C12 P1 Ru1 115.09(10) yes
C13 P1 Ru1 117.22(10) yes
C15 P2 C14 103.26(12) yes
C15 P2 C16 102.51(13) yes
C14 P2 C16 96.95(14) yes
C15 P2 Ru1 118.92(9) yes
C14 P2 Ru1 113.36(9) yes
C16 P2 Ru1 118.63(9) yes
C17 P3 C18 101.65(15) yes
C17 P3 C19 100.73(14) yes
C18 P3 C19 102.68(15) yes
C17 P3 Ru1 114.60(10) yes
C18 P3 Ru1 117.83(10) yes
C19 P3 Ru1 116.83(10) yes
C2 C1 Ru1 134.0(2) yes
C2 C1 H1A 113.0 ?
Ru1 C1 H1A 113.0 ?
C1 C2 C3 126.8(3) yes
C1 C2 H2A 116.6 ?
C3 C2 H2A 116.6 ?
C8 C3 C4 117.3(2) yes
C8 C3 C2 119.6(3) yes
C4 C3 C2 123.1(3) yes
C3 C4 C5 121.4(2) yes
C3 C4 H4A 119.3 ?
C5 C4 H4A 119.3 ?
C6 C5 C4 119.5(3) yes
C6 C5 H5A 120.3 ?
C4 C5 H5A 120.3 ?
C7 C6 C5 117.5(2) yes
C7 C6 C9 122.1(3) yes
C5 C6 C9 120.3(3) yes
C8 C7 C6 122.6(3) yes
C8 C7 H7A 118.7 ?
C6 C7 H7A 118.7 ?
C7 C8 C3 121.7(3) yes
C7 C8 H8A 119.2 ?
C3 C8 H8A 119.2 ?
C6 C9 H9A 109.5 ?
C6 C9 H9B 109.5 ?
H9A C9 H9B 109.5 ?
C6 C9 H9C 109.5 ?
H9A C9 H9C 109.5 ?
H9B C9 H9C 109.5 ?
O1 C10 Ru1 175.4(3) yes
P1 C11 H11A 109.5 ?
P1 C11 H11B 109.5 ?
H11A C11 H11B 109.5 ?
P1 C11 H11C 109.5 ?
H11A C11 H11C 109.5 ?
H11B C11 H11C 109.5 ?
P1 C12 H12A 109.5 ?
P1 C12 H12B 109.5 ?
H12A C12 H12B 109.5 ?
P1 C12 H12C 109.5 ?
H12A C12 H12C 109.5 ?
H12B C12 H12C 109.5 ?
P1 C13 H13A 109.5 ?
P1 C13 H13B 109.5 ?
H13A C13 H13B 109.5 ?
P1 C13 H13C 109.5 ?
H13A C13 H13C 109.5 ?
H13B C13 H13C 109.5 ?
P2 C14 H14A 109.5 ?
P2 C14 H14B 109.5 ?
H14A C14 H14B 109.5 ?
P2 C14 H14C 109.5 ?
H14A C14 H14C 109.5 ?
H14B C14 H14C 109.5 ?
P2 C15 H15A 109.5 ?
P2 C15 H15B 109.5 ?
H15A C15 H15B 109.5 ?
P2 C15 H15C 109.5 ?
H15A C15 H15C 109.5 ?
H15B C15 H15C 109.5 ?
P2 C16 H16A 109.5 ?
P2 C16 H16B 109.5 ?
H16A C16 H16B 109.5 ?
P2 C16 H16C 109.5 ?
H16A C16 H16C 109.5 ?
H16B C16 H16C 109.5 ?
P3 C17 H17A 109.5 ?
P3 C17 H17B 109.5 ?
H17A C17 H17B 109.5 ?
P3 C17 H17C 109.5 ?
H17A C17 H17C 109.5 ?
H17B C17 H17C 109.5 ?
P3 C18 H18A 109.5 ?
P3 C18 H18B 109.5 ?
H18A C18 H18B 109.5 ?
P3 C18 H18C 109.5 ?
H18A C18 H18C 109.5 ?
H18B C18 H18C 109.5 ?
P3 C19 H19A 109.5 ?
P3 C19 H19B 109.5 ?
H19A C19 H19B 109.5 ?
P3 C19 H19C 109.5 ?
H19A C19 H19C 109.5 ?
H19B C19 H19C 109.5 ?

loop_
_geom_bond_atom_site_label_1
_geom_bond_atom_site_label_2
_geom_bond_distance
_geom_bond_publ_flag
Ru1 C10 1.873(4) yes
Ru1 C1 2.092(3) yes
Ru1 P3 2.3617(6) yes
Ru1 P1 2.3633(6) yes
Ru1 P2 2.3940(6) yes
Ru1 Cl1 2.5017(7) yes
P1 C11 1.817(3) yes
P1 C12 1.820(3) yes
P1 C13 1.823(3) yes
P2 C15 1.817(2) yes
P2 C14 1.826(3) yes
P2 C16 1.827(3) yes
P3 C17 1.814(3) yes
P3 C18 1.815(3) yes
P3 C19 1.825(3) yes
O1 C10 0.971(4) yes
C1 C2 1.311(4) yes
C1 H1A 0.9500 ?
C2 C3 1.488(4) yes
C2 H2A 0.9500 ?
C3 C8 1.372(4) yes
C3 C4 1.398(4) yes
C4 C5 1.413(4) yes
C4 H4A 0.9500 ?
C5 C6 1.401(4) yes
C5 H5A 0.9500 ?
C6 C7 1.377(4) yes
C6 C9 1.512(4) yes
C7 C8 1.369(4) yes
C7 H7A 0.9500 ?
C8 H8A 0.9500 ?
C9 H9A 0.9800 ?
C9 H9B 0.9800 ?
C9 H9C 0.9800 ?
C11 H11A 0.9800 ?
C11 H11B 0.9800 ?
C11 H11C 0.9800 ?
C12 H12A 0.9800 ?
C12 H12B 0.9800 ?
C12 H12C 0.9800 ?
C13 H13A 0.9800 ?
C13 H13B 0.9800 ?
C13 H13C 0.9800 ?
C14 H14A 0.9800 ?
C14 H14B 0.9800 ?
C14 H14C 0.9800 ?
C15 H15A 0.9800 ?
C15 H15B 0.9800 ?
C15 H15C 0.9800 ?
C16 H16A 0.9800 ?
C16 H16B 0.9800 ?
C16 H16C 0.9800 ?
C17 H17A 0.9800 ?
C17 H17B 0.9800 ?
C17 H17C 0.9800 ?
C18 H18A 0.9800 ?
C18 H18B 0.9800 ?
C18 H18C 0.9800 ?
C19 H19A 0.9800 ?
C19 H19B 0.9800 ?
C19 H19C 0.9800 ?
